data_4124167
loop_
_publ_author_name
'Yin, Haolin'
'Carroll, Patrick J.'
'Anna, Jessica M.'
'Schelter, Eric J.'

_publ_section_title
;
 Luminescent Ce(III) Complexes as Stoichiometric and Catalytic
 Photoreductants for Halogen Atom Abstraction Reactions.
;
_journal_issue 29
_journal_name_full 'Journal of the American Chemical Society'
_journal_page_first 9234
_journal_page_last 9237
_journal_paper_doi 10.1021/jacs.5b05411
_journal_volume 137
_journal_year 2015
_chemical_formula_sum 'C25 H68 Ce N5 Si6'
_chemical_formula_weight 747.50
_space_group_IT_number 14
_symmetry_cell_setting monoclinic
_symmetry_Int_Tables_number 14
_symmetry_space_group_name_Hall '-P 2yn'
_symmetry_space_group_name_H-M 'P 1 21/n 1'
_atom_sites_solution_hydrogens geom
_atom_sites_solution_primary direct
_audit_creation_method SHELXL-97
_cell_angle_alpha 90.00
_cell_angle_beta 90.017(2)
_cell_angle_gamma 90.00
_cell_formula_units_Z 4
_cell_length_a 8.8461(5)
_cell_length_b 17.8341(10)
_cell_length_c 25.8501(15)
_cell_measurement_temperature 100(1)
_cell_volume 4078.2(4)
_computing_data_collection 'Bruker APEX2'
_computing_data_reduction 'Bruker SAINT'
_computing_structure_refinement 'SHELXL-97 (Sheldrick, 2008)'
_computing_structure_solution 'SHELXS-97 (Sheldrick, 2008)'
_diffrn_ambient_temperature 100(1)
_diffrn_measured_fraction_theta_full 0.994
_diffrn_measured_fraction_theta_max 0.994
_diffrn_measurement_device 'CCD Area Detector'
_diffrn_measurement_device_type 'Bruker APEXII'
_diffrn_measurement_method 'phi and omega scans'
_diffrn_radiation_monochromator graphite
_diffrn_radiation_source 'sealed tube'
_diffrn_radiation_type MoK\a
_diffrn_radiation_wavelength 0.71073
_diffrn_reflns_av_R_equivalents 0.0237
_diffrn_reflns_av_sigmaI/netI 0.0136
_diffrn_reflns_limit_h_max 11
_diffrn_reflns_limit_h_min -11
_diffrn_reflns_limit_k_max 23
_diffrn_reflns_limit_k_min -23
_diffrn_reflns_limit_l_max 33
_diffrn_reflns_limit_l_min -33
_diffrn_reflns_number 96775
_diffrn_reflns_theta_full 27.53
_diffrn_reflns_theta_max 27.53
_diffrn_reflns_theta_min 1.58
_exptl_absorpt_coefficient_mu 1.313
_exptl_absorpt_correction_T_max 0.7456
_exptl_absorpt_correction_T_min 0.6859
_exptl_absorpt_correction_type multi-scan
_exptl_absorpt_process_details '(SADABS; Sheldrick, 2007)'
_exptl_crystal_density_diffrn 1.217
_exptl_crystal_density_method 'not measured'
_exptl_crystal_description plate
_exptl_crystal_F_000 1580
_exptl_crystal_size_max 0.50
_exptl_crystal_size_mid 0.10
_exptl_crystal_size_min 0.07
_refine_diff_density_max 0.533
_refine_diff_density_min -0.241
_refine_diff_density_rms 0.057
_refine_ls_extinction_method none
_refine_ls_goodness_of_fit_ref 1.119
_refine_ls_hydrogen_treatment constr
_refine_ls_matrix_type full
_refine_ls_number_parameters 358
_refine_ls_number_reflns 9354
_refine_ls_number_restraints 0
_refine_ls_restrained_S_all 1.119
_refine_ls_R_factor_all 0.0235
_refine_ls_R_factor_gt 0.0186
_refine_ls_shift/su_max 0.001
_refine_ls_shift/su_mean 0.000
_refine_ls_structure_factor_coef Fsqd
_refine_ls_weighting_details 'calc w=1/[\s^2^(Fo^2^)+(0.0114P)^2^+3.0808P] where P=(Fo^2^+2Fc^2^)/3'
_refine_ls_weighting_scheme calc
_refine_ls_wR_factor_gt 0.0400
_refine_ls_wR_factor_ref 0.0432
_reflns_number_gt 8546
_reflns_number_total 9354
_reflns_threshold_expression >2sigma(I)
_cod_data_source_file ja5b05411_si_002.cif
_cod_data_source_block UP4518
_cod_depositor_comments
;
The following automatic conversions were performed:
'_atom_site_symetry_multiplicity' tag replaced with
'_atom_site_symmetry_multiplicity' tag as specified in the
replacement file
'/usr/data/users/saulius/crontab/automatic-downloads/rss-feeds/ACS/lib/lists/replacement-tags.lst'.

Automatic conversion script
Id: cif_correct_tags 3376 2015-05-07 07:48:27Z andrius 

 Adding full bibliography for 4124167--4124170.cif.
;
_cod_original_sg_symbol_H-M 'P 21/n     '
_cod_database_code 4124167

loop_
_symmetry_equiv_pos_as_xyz
'x, y, z'
'-x+1/2, y+1/2, -z+1/2'
'-x, -y, -z'
'x-1/2, -y-1/2, z-1/2'

loop_
_atom_site_label
_atom_site_type_symbol
_atom_site_fract_x
_atom_site_fract_y
_atom_site_fract_z
_atom_site_U_iso_or_equiv
_atom_site_adp_type
_atom_site_occupancy
_atom_site_symmetry_multiplicity
_atom_site_calc_flag
_atom_site_refinement_flags
Ce1 Ce 0.484486(13) 0.250567(9) 0.154935(4) 0.01492(3) Uani 1 1 d .
N1 N 0.3882(2) 0.21161(11) 0.24041(7) 0.0182(4) Uani 1 1 d .
N2 N 0.5839(2) 0.29137(11) 0.23914(7) 0.0179(4) Uani 1 1 d .
N3 N 0.4941(2) 0.25001(14) 0.32326(5) 0.0147(3) Uani 1 1 d .
N4 N 0.5157(2) 0.13937(11) 0.10680(8) 0.0183(4) Uani 1 1 d .
N5 N 0.4709(2) 0.36204(10) 0.10613(7) 0.0162(4) Uani 1 1 d .
Si1 Si 0.62691(8) 0.19133(4) 0.35394(3) 0.02303(14) Uani 1 1 d .
Si2 Si 0.37190(7) 0.30767(4) 0.35916(2) 0.01792(13) Uani 1 1 d .
Si3 Si 0.67187(8) 0.08445(4) 0.11570(3) 0.01880(14) Uani 1 1 d .
Si4 Si 0.36562(7) 0.12368(4) 0.06701(3) 0.01836(13) Uani 1 1 d .
Si5 Si 0.61934(7) 0.37781(4) 0.06599(3) 0.01839(13) Uani 1 1 d .
Si6 Si 0.31653(8) 0.41773(4) 0.11557(3) 0.01957(14) Uani 1 1 d .
C1 C 0.4878(2) 0.25168(15) 0.26776(6) 0.0139(3) Uani 1 1 d .
C2 C 0.2896(3) 0.15543(13) 0.26327(9) 0.0197(5) Uani 1 1 d .
H2 H 0.3187 0.1482 0.2995 0.026 Uiso 1 1 calc R
C3 C 0.1260(3) 0.18077(16) 0.26130(11) 0.0338(6) Uani 1 1 d .
H3a H 0.1153 0.2270 0.2800 0.051 Uiso 1 1 calc R
H3b H 0.0628 0.1432 0.2767 0.051 Uiso 1 1 calc R
H3c H 0.0963 0.1882 0.2259 0.051 Uiso 1 1 calc R
C4 C 0.3083(4) 0.08118(15) 0.23450(10) 0.0360(7) Uani 1 1 d .
H4a H 0.2851 0.0883 0.1986 0.054 Uiso 1 1 calc R
H4b H 0.2409 0.0445 0.2489 0.054 Uiso 1 1 calc R
H4c H 0.4107 0.0640 0.2379 0.054 Uiso 1 1 calc R
C5 C 0.6854(3) 0.34825(13) 0.26075(9) 0.0193(5) Uani 1 1 d .
H5 H 0.6783 0.3477 0.2986 0.026 Uiso 1 1 calc R
C6 C 0.6406(4) 0.42604(14) 0.24034(11) 0.0349(6) Uani 1 1 d .
H6a H 0.6415 0.4256 0.2032 0.052 Uiso 1 1 calc R
H6b H 0.7114 0.4627 0.2527 0.052 Uiso 1 1 calc R
H6c H 0.5410 0.4384 0.2524 0.052 Uiso 1 1 calc R
C7 C 0.8462(3) 0.33104(18) 0.24451(12) 0.0419(8) Uani 1 1 d .
H7a H 0.8724 0.2812 0.2553 0.063 Uiso 1 1 calc R
H7b H 0.9138 0.3664 0.2604 0.063 Uiso 1 1 calc R
H7c H 0.8544 0.3347 0.2076 0.063 Uiso 1 1 calc R
C8 C 0.6808(4) 0.11451(17) 0.30906(12) 0.0430(8) Uani 1 1 d .
H8a H 0.5933 0.0849 0.3010 0.065 Uiso 1 1 calc R
H8b H 0.7558 0.0834 0.3252 0.065 Uiso 1 1 calc R
H8c H 0.7213 0.1355 0.2778 0.065 Uiso 1 1 calc R
C9 C 0.5411(4) 0.14924(17) 0.41284(11) 0.0399(7) Uani 1 1 d .
H9a H 0.5234 0.1878 0.4380 0.060 Uiso 1 1 calc R
H9b H 0.6088 0.1125 0.4270 0.060 Uiso 1 1 calc R
H9c H 0.4470 0.1258 0.4039 0.060 Uiso 1 1 calc R
C10 C 0.8033(3) 0.24183(18) 0.37362(13) 0.0468(8) Uani 1 1 d .
H10a H 0.8542 0.2602 0.3434 0.070 Uiso 1 1 calc R
H10b H 0.8687 0.2080 0.3919 0.070 Uiso 1 1 calc R
H10c H 0.7776 0.2832 0.3957 0.070 Uiso 1 1 calc R
C11 C 0.2766(3) 0.37527(16) 0.31535(10) 0.0320(6) Uani 1 1 d .
H11a H 0.3499 0.4096 0.3016 0.048 Uiso 1 1 calc R
H11b H 0.2014 0.4026 0.3343 0.048 Uiso 1 1 calc R
H11c H 0.2292 0.3485 0.2875 0.048 Uiso 1 1 calc R
C12 C 0.4834(3) 0.35991(16) 0.40892(11) 0.0308(6) Uani 1 1 d .
H12a H 0.5339 0.3249 0.4312 0.046 Uiso 1 1 calc R
H12b H 0.4165 0.3906 0.4291 0.046 Uiso 1 1 calc R
H12c H 0.5568 0.3911 0.3921 0.046 Uiso 1 1 calc R
C13 C 0.2241(3) 0.25422(15) 0.39483(11) 0.0336(6) Uani 1 1 d .
H13a H 0.1847 0.2153 0.3730 0.050 Uiso 1 1 calc R
H13b H 0.1438 0.2875 0.4046 0.050 Uiso 1 1 calc R
H13c H 0.2676 0.2323 0.4253 0.050 Uiso 1 1 calc R
C14 C 0.7979(3) 0.13235(16) 0.16432(11) 0.0315(6) Uani 1 1 d .
H14a H 0.8499 0.1732 0.1479 0.047 Uiso 1 1 calc R
H14b H 0.8704 0.0971 0.1774 0.047 Uiso 1 1 calc R
H14c H 0.7377 0.1512 0.1923 0.047 Uiso 1 1 calc R
C15 C 0.6269(3) -0.01155(14) 0.14109(11) 0.0297(6) Uani 1 1 d .
H15a H 0.5672 -0.0072 0.1720 0.045 Uiso 1 1 calc R
H15b H 0.7191 -0.0376 0.1488 0.045 Uiso 1 1 calc R
H15c H 0.5712 -0.0390 0.1155 0.045 Uiso 1 1 calc R
C16 C 0.7861(3) 0.07054(16) 0.05574(11) 0.0296(6) Uani 1 1 d .
H16a H 0.7292 0.0414 0.0313 0.044 Uiso 1 1 calc R
H16b H 0.8781 0.0447 0.0642 0.044 Uiso 1 1 calc R
H16c H 0.8098 0.1184 0.0408 0.044 Uiso 1 1 calc R
C17 C 0.2186(3) 0.19748(16) 0.08192(12) 0.0307(6) Uani 1 1 d .
H17a H 0.1936 0.1956 0.1180 0.046 Uiso 1 1 calc R
H17b H 0.1295 0.1881 0.0617 0.046 Uiso 1 1 calc R
H17c H 0.2581 0.2461 0.0736 0.046 Uiso 1 1 calc R
C18 C 0.2680(3) 0.03184(15) 0.07699(11) 0.0272(6) Uani 1 1 d .
H18a H 0.3358 -0.0083 0.0685 0.041 Uiso 1 1 calc R
H18b H 0.1804 0.0293 0.0551 0.041 Uiso 1 1 calc R
H18c H 0.2376 0.0274 0.1125 0.041 Uiso 1 1 calc R
C19 C 0.4106(3) 0.13195(17) -0.00321(10) 0.0331(6) Uani 1 1 d .
H19a H 0.4534 0.1804 -0.0100 0.050 Uiso 1 1 calc R
H19b H 0.3197 0.1259 -0.0231 0.050 Uiso 1 1 calc R
H19c H 0.4818 0.0937 -0.0127 0.050 Uiso 1 1 calc R
C20 C 0.7276(3) 0.46555(16) 0.08091(12) 0.0290(6) Uani 1 1 d .
H20a H 0.6621 0.5082 0.0773 0.044 Uiso 1 1 calc R
H20b H 0.8108 0.4702 0.0573 0.044 Uiso 1 1 calc R
H20c H 0.7652 0.4632 0.1157 0.044 Uiso 1 1 calc R
C21 C 0.5646(3) 0.38050(16) -0.00383(10) 0.0322(6) Uani 1 1 d .
H21a H 0.5149 0.3345 -0.0129 0.048 Uiso 1 1 calc R
H21b H 0.6536 0.3865 -0.0247 0.048 Uiso 1 1 calc R
H21c H 0.4973 0.4218 -0.0097 0.048 Uiso 1 1 calc R
C22 C 0.7584(3) 0.29924(16) 0.07517(13) 0.0341(6) Uani 1 1 d .
H22a H 0.7938 0.2992 0.1103 0.051 Uiso 1 1 calc R
H22b H 0.8424 0.3061 0.0522 0.051 Uiso 1 1 calc R
H22c H 0.7099 0.2523 0.0678 0.051 Uiso 1 1 calc R
C23 C 0.2004(3) 0.37250(16) 0.16782(11) 0.0329(7) Uani 1 1 d .
H23a H 0.1568 0.3269 0.1549 0.049 Uiso 1 1 calc R
H23b H 0.1213 0.4061 0.1783 0.049 Uiso 1 1 calc R
H23c H 0.2638 0.3614 0.1970 0.049 Uiso 1 1 calc R
C24 C 0.3640(3) 0.51507(14) 0.13781(10) 0.0292(6) Uani 1 1 d .
H24a H 0.4267 0.5124 0.1681 0.044 Uiso 1 1 calc R
H24b H 0.2726 0.5416 0.1459 0.044 Uiso 1 1 calc R
H24c H 0.4171 0.5410 0.1108 0.044 Uiso 1 1 calc R
C25 C 0.1909(3) 0.42728(17) 0.05733(11) 0.0303(6) Uani 1 1 d .
H25a H 0.2446 0.4528 0.0303 0.045 Uiso 1 1 calc R
H25b H 0.1024 0.4556 0.0664 0.045 Uiso 1 1 calc R
H25c H 0.1613 0.3784 0.0455 0.045 Uiso 1 1 calc R

loop_
_atom_site_aniso_label
_atom_site_aniso_U_11
_atom_site_aniso_U_22
_atom_site_aniso_U_33
_atom_site_aniso_U_23
_atom_site_aniso_U_13
_atom_site_aniso_U_12
Ce1 0.02139(5) 0.01167(4) 0.01169(4) 0.00005(6) 0.00064(5) -0.00133(4)
N1 0.0245(9) 0.0158(9) 0.0144(9) 0.0011(7) 0.0012(7) -0.0043(7)
N2 0.0211(9) 0.0170(9) 0.0155(9) 0.0002(7) 0.0016(7) -0.0048(7)
N3 0.0179(8) 0.0145(6) 0.0118(6) 0.0008(10) 0.0006(7) 0.0017(5)
N4 0.0228(9) 0.0146(10) 0.0173(10) -0.0008(8) 0.0006(8) 0.0007(7)
N5 0.0218(8) 0.0131(9) 0.0139(9) 0.0015(7) 0.0017(8) -0.0016(8)
Si1 0.0287(3) 0.0233(3) 0.0171(3) 0.0013(3) -0.0008(3) 0.0108(3)
Si2 0.0200(3) 0.0181(3) 0.0156(3) -0.0012(2) 0.0017(2) 0.0034(2)
Si3 0.0232(3) 0.0176(3) 0.0155(3) -0.0018(3) -0.0003(3) 0.0030(3)
Si4 0.0223(3) 0.0151(3) 0.0177(3) -0.0008(2) -0.0010(2) -0.0016(2)
Si5 0.0225(3) 0.0144(3) 0.0183(3) 0.0013(2) 0.0035(2) -0.0012(2)
Si6 0.0246(3) 0.0180(3) 0.0161(3) 0.0013(3) 0.0041(3) 0.0034(3)
C1 0.0163(9) 0.0107(7) 0.0148(7) 0.0001(11) 0.0008(8) 0.0037(7)
C2 0.0271(12) 0.0160(11) 0.0161(11) 0.0013(9) 0.0012(9) -0.0067(9)
C3 0.0247(12) 0.0391(15) 0.0376(14) 0.0077(12) -0.0037(11) -0.0095(11)
C4 0.0611(19) 0.0240(13) 0.0230(13) -0.0059(10) 0.0147(12) -0.0187(13)
C5 0.0211(11) 0.0212(12) 0.0157(11) 0.0005(9) -0.0009(8) -0.0039(9)
C6 0.0565(17) 0.0199(12) 0.0282(14) 0.0052(10) -0.0108(13) -0.0139(12)
C7 0.0244(13) 0.0515(18) 0.0500(18) -0.0181(15) 0.0073(12) -0.0126(12)
C8 0.069(2) 0.0335(15) 0.0271(14) 0.0012(12) 0.0049(14) 0.0292(15)
C9 0.0616(19) 0.0348(15) 0.0233(14) 0.0107(11) 0.0075(14) 0.0243(15)
C10 0.0312(15) 0.060(2) 0.0488(19) 0.0017(15) -0.0151(13) 0.0131(14)
C11 0.0410(15) 0.0314(14) 0.0236(13) -0.0040(11) -0.0021(11) 0.0162(11)
C12 0.0377(14) 0.0279(14) 0.0269(14) -0.0111(11) 0.0006(11) 0.0051(11)
C13 0.0246(12) 0.0411(15) 0.0353(16) -0.0029(12) 0.0118(11) -0.0017(11)
C14 0.0366(14) 0.0301(14) 0.0278(15) -0.0034(11) -0.0100(11) 0.0033(11)
C15 0.0358(13) 0.0199(12) 0.0335(16) 0.0031(11) -0.0001(11) 0.0061(10)
C16 0.0293(13) 0.0290(15) 0.0304(15) -0.0042(12) 0.0026(11) 0.0074(11)
C17 0.0250(12) 0.0244(14) 0.0427(15) -0.0048(12) -0.0088(11) 0.0021(10)
C18 0.0356(14) 0.0183(13) 0.0277(14) -0.0034(10) -0.0013(11) -0.0070(10)
C19 0.0379(14) 0.0393(15) 0.0222(13) 0.0024(11) -0.0037(11) -0.0063(12)
C20 0.0305(13) 0.0236(14) 0.0329(15) 0.0020(12) 0.0034(11) -0.0069(11)
C21 0.0438(16) 0.0353(14) 0.0175(12) -0.0001(10) 0.0082(11) -0.0012(12)
C22 0.0266(13) 0.0235(14) 0.0521(18) 0.0074(12) 0.0080(12) 0.0008(10)
C23 0.0374(14) 0.0339(15) 0.0274(15) 0.0048(11) 0.0142(11) 0.0055(12)
C24 0.0428(15) 0.0207(13) 0.0242(13) -0.0022(10) 0.0054(11) 0.0076(11)
C25 0.0285(13) 0.0368(16) 0.0255(14) 0.0010(12) -0.0020(11) 0.0080(12)

loop_
_atom_type_symbol
_atom_type_description
_atom_type_scat_dispersion_real
_atom_type_scat_dispersion_imag
_atom_type_scat_source
C C 0.0033 0.0016 'International Tables Vol C Tables 4.2.6.8 and 6.1.1.4'
H H 0.0000 0.0000 'International Tables Vol C Tables 4.2.6.8 and 6.1.1.4'
N N 0.0061 0.0033 'International Tables Vol C Tables 4.2.6.8 and 6.1.1.4'
Si Si 0.0817 0.0704 'International Tables Vol C Tables 4.2.6.8 and 6.1.1.4'
Ce Ce -0.2486 2.6331 'International Tables Vol C Tables 4.2.6.8 and 6.1.1.4'

loop_
_geom_angle_atom_site_label_1
_geom_angle_atom_site_label_2
_geom_angle_atom_site_label_3
_geom_angle
N5 Ce1 N4 115.65(5)
N5 Ce1 N2 104.04(6)
N4 Ce1 N2 132.42(7)
N5 Ce1 N1 134.34(7)
N4 Ce1 N1 106.04(7)
N2 Ce1 N1 54.13(5)
N5 Ce1 C1 122.00(7)
N4 Ce1 C1 122.16(7)
N2 Ce1 C1 26.98(6)
N1 Ce1 C1 27.14(6)
N5 Ce1 Si4 100.90(5)
N4 Ce1 Si4 28.00(5)
N2 Ce1 Si4 155.00(5)
N1 Ce1 Si4 107.86(5)
C1 Ce1 Si4 132.92(6)
N5 Ce1 Si5 26.46(5)
N4 Ce1 Si5 99.28(5)
N2 Ce1 Si5 105.79(5)
N1 Ce1 Si5 154.54(5)
C1 Ce1 Si5 131.27(6)
Si4 Ce1 Si5 95.747(13)
N5 Ce1 Si6 25.86(5)
N4 Ce1 Si6 128.02(5)
N2 Ce1 Si6 99.09(5)
N1 Ce1 Si6 110.81(5)
C1 Ce1 Si6 106.89(5)
Si4 Ce1 Si6 104.145(17)
Si5 Ce1 Si6 52.317(16)
C1 N1 C2 123.29(19)
C1 N1 Ce1 95.48(13)
C2 N1 Ce1 139.91(15)
C1 N2 C5 123.21(19)
C1 N2 Ce1 96.09(13)
C5 N2 Ce1 139.63(15)
C1 N3 Si2 119.46(16)
C1 N3 Si1 119.19(16)
Si2 N3 Si1 121.34(8)
Si4 N4 Si3 128.13(12)
Si4 N4 Ce1 111.45(10)
Si3 N4 Ce1 120.39(10)
Si5 N5 Si6 127.62(12)
Si5 N5 Ce1 115.30(10)
Si6 N5 Ce1 117.07(10)
N3 Si1 C8 109.17(12)
N3 Si1 C9 109.65(12)
C8 Si1 C9 108.58(14)
N3 Si1 C10 113.09(12)
C8 Si1 C10 108.08(15)
C9 Si1 C10 108.18(16)
N3 Si2 C11 109.71(10)
N3 Si2 C13 113.21(12)
C11 Si2 C13 108.39(13)
N3 Si2 C12 109.30(11)
C11 Si2 C12 109.61(13)
C13 Si2 C12 106.54(13)
N4 Si3 C16 113.71(11)
N4 Si3 C15 113.48(11)
C16 Si3 C15 106.51(12)
N4 Si3 C14 107.95(11)
C16 Si3 C14 107.06(13)
C15 Si3 C14 107.81(13)
N4 Si4 C19 114.12(12)
N4 Si4 C18 114.89(11)
C19 Si4 C18 107.60(13)
N4 Si4 C17 107.38(11)
C19 Si4 C17 106.89(14)
C18 Si4 C17 105.32(13)
N4 Si4 Ce1 40.55(7)
C19 Si4 Ce1 122.42(9)
C18 Si4 Ce1 129.67(9)
C17 Si4 Ce1 67.04(9)
N5 Si5 C21 113.22(12)
N5 Si5 C20 114.07(11)
C21 Si5 C20 108.02(13)
N5 Si5 C22 107.80(11)
C21 Si5 C22 108.07(14)
C20 Si5 C22 105.21(13)
N5 Si5 Ce1 38.24(7)
C21 Si5 Ce1 124.88(9)
C20 Si5 Ce1 126.14(10)
C22 Si5 Ce1 69.59(9)
N5 Si6 C24 113.79(11)
N5 Si6 C23 106.89(11)
C24 Si6 C23 107.42(13)
N5 Si6 C25 114.29(11)
C24 Si6 C25 107.10(13)
C23 Si6 C25 106.95(13)
N5 Si6 Ce1 37.07(6)
C24 Si6 Ce1 127.37(9)
C23 Si6 Ce1 69.86(9)
C25 Si6 Ce1 124.33(9)
N2 C1 N1 114.30(15)
N2 C1 N3 122.8(2)
N1 C1 N3 122.9(2)
N2 C1 Ce1 56.92(10)
N1 C1 Ce1 57.38(10)
N3 C1 Ce1 177.73(17)
N1 C2 C3 110.7(2)
N1 C2 C4 109.5(2)
C3 C2 C4 110.2(2)
N2 C5 C7 109.2(2)
N2 C5 C6 109.7(2)
C7 C5 C6 109.3(2)

loop_
_geom_bond_atom_site_label_1
_geom_bond_atom_site_label_2
_geom_bond_distance
Ce1 N5 2.3577(19)
Ce1 N4 2.357(2)
Ce1 N2 2.4578(19)
Ce1 N1 2.4679(19)
Ce1 C1 2.9167(16)
Ce1 Si4 3.3751(7)
Ce1 Si5 3.4440(7)
Ce1 Si6 3.4828(7)
N1 C1 1.337(3)
N1 C2 1.454(3)
N2 C1 1.331(3)
N2 C5 1.465(3)
N3 C1 1.436(2)
N3 Si2 1.757(2)
N3 Si1 1.762(2)
N4 Si4 1.702(2)
N4 Si3 1.709(2)
N5 Si5 1.697(2)
N5 Si6 1.706(2)
Si1 C8 1.858(3)
Si1 C9 1.859(3)
Si1 C10 1.872(3)
Si2 C11 1.857(3)
Si2 C13 1.862(3)
Si2 C12 1.869(3)
Si3 C16 1.867(3)
Si3 C15 1.876(3)
Si3 C14 1.885(3)
Si4 C19 1.864(3)
Si4 C18 1.869(3)
Si4 C17 1.890(3)
Si5 C21 1.869(3)
Si5 C20 1.874(3)
Si5 C22 1.879(3)
Si6 C24 1.876(3)
Si6 C23 1.879(3)
Si6 C25 1.879(3)
C2 C3 1.517(3)
C2 C4 1.528(3)
C5 C7 1.515(3)
C5 C6 1.536(3)
